data_4515367
loop_
_publ_author_name
'Park, Seungjae'
'Song, Hayoung'
'Ko, Nakeun'
'Kim, Changhee'
'Kim, Kimoon'
'Lee, Eunsung'

_publ_section_title
;
 SuFEx in Metal-Organic Frameworks: Versatile Postsynthetic Modification
 Tool.
;
_journal_issue 40
_journal_name_full 'ACS applied materials &amp; interfaces'
_journal_page_first 33785
_journal_page_last 33789
_journal_paper_doi 10.1021/acsami.8b14065
_journal_volume 10
_journal_year 2018
_chemical_formula_moiety '0(C354.24 O193.67 S21.89 Zr24), 0.08(O)'
_chemical_formula_sum 'C1.736 O1.028 S0.107 Zr0.118'
_chemical_formula_weight 51.47
_chemical_name_systematic UiO-67-OMe
_space_group_crystal_system cubic
_space_group_IT_number 225
_space_group_name_Hall '-F 4 2 3'
_space_group_name_H-M_alt 'F m -3 m'
_symmetry_Int_Tables_number 225
_atom_sites_solution_primary direct
_audit_creation_date 2018-06-12
_audit_creation_method
;
Olex2 1.2
(compiled 2018.05.18 svn.r3508 for OlexSys, GUI svn.r5497)
;
_cell_angle_alpha 90
_cell_angle_beta 90
_cell_angle_gamma 90
_cell_formula_units_Z 204
_cell_length_a 26.693(3)
_cell_length_b 26.693(3)
_cell_length_c 26.693(3)
_cell_measurement_reflns_used 44019
_cell_measurement_temperature 100
_cell_measurement_theta_max 33.95
_cell_measurement_theta_min 2.16
_cell_volume 19019(4)
_computing_molecular_graphics 'Olex2 (Dolomanov et al., 2009)'
_computing_publication_material 'Olex2 (Dolomanov et al., 2009)'
_computing_structure_refinement 'olex2.refine (Bourhis et al., 2015)'
_computing_structure_solution 'SIR2004 (Burla et al.,  2007)'
_diffrn_ambient_temperature 100
_diffrn_measured_fraction_theta_full 0.9980
_diffrn_measured_fraction_theta_max 0.9689
_diffrn_measurement_device_type 'Bruker APEX-II CCD'
_diffrn_measurement_method '\w scans'
_diffrn_radiation_monochromator graphite
_diffrn_radiation_type 'Mo K\a'
_diffrn_radiation_wavelength 0.71073
_diffrn_reflns_av_R_equivalents 0.0413
_diffrn_reflns_av_unetI/netI 0.0155
_diffrn_reflns_limit_h_max 40
_diffrn_reflns_limit_h_min -40
_diffrn_reflns_limit_k_max 41
_diffrn_reflns_limit_k_min -40
_diffrn_reflns_limit_l_max 41
_diffrn_reflns_limit_l_min -41
_diffrn_reflns_number 44019
_diffrn_reflns_theta_full 26.0000
_diffrn_reflns_theta_max 33.95
_diffrn_reflns_theta_min 2.16
_diffrn_standards_number 0
_exptl_absorpt_coefficient_mu 0.430
_exptl_absorpt_correction_type none
_exptl_crystal_colour 'clear light colourless'
_exptl_crystal_colour_lustre clear
_exptl_crystal_colour_modifier light
_exptl_crystal_colour_primary colourless
_exptl_crystal_density_diffrn 0.9167
_exptl_crystal_description octahedral
_exptl_crystal_F_000 5046.6670
_exptl_crystal_recrystallization_method Solverthermal
_refine_diff_density_max 1.5904
_refine_diff_density_min -1.5904
_refine_diff_density_rms 0.1914
_refine_ls_d_res_high 0.6363
_refine_ls_d_res_low 9.4375
_refine_ls_goodness_of_fit_ref 1.0045
_refine_ls_hydrogen_treatment undef
_refine_ls_matrix_type full
_refine_ls_number_constraints 0
_refine_ls_number_parameters 65
_refine_ls_number_reflns 1899
_refine_ls_number_restraints 12
_refine_ls_restrained_S_all 1.0013
_refine_ls_R_factor_all 0.0722
_refine_ls_R_factor_gt 0.0661
_refine_ls_shift/su_max 0.0009
_refine_ls_shift/su_mean 0.0001
_refine_ls_structure_factor_coef Fsqd
_refine_ls_weighting_details 'w=1/[\s^2^(Fo^2^)+(0.1661P)^2^+108.4648P] where P=(Fo^2^+2Fc^2^)/3'
_refine_ls_weighting_scheme calc
_refine_ls_wR_factor_gt 0.2053
_refine_ls_wR_factor_ref 0.2148
_reflns_Friedel_coverage 0.0
_reflns_limit_h_max 23
_reflns_limit_h_min 0
_reflns_limit_k_max 41
_reflns_limit_k_min 2
_reflns_limit_l_max 29
_reflns_limit_l_min 0
_reflns_number_gt 1693
_reflns_number_total 1899
_reflns_threshold_expression I>=2u(I)
_cod_data_source_file am8b14065_si_003.cif
_cod_data_source_block UiO-67-OMe
_cod_original_cell_volume 19020(4)
_cod_database_code 4515367
_olex2_refinement_description
;
1. Restrained distances
 C4-S7
 1.75 with sigma of 0.02
 S7-O15
 1.42 with sigma of 0.02
 S7-O16
 1.42 with sigma of 0.02
 S7-O19
 1.58 with sigma of 0.02
 C9-O19
 1.43 with sigma of 0.02
2. Restrained angles
 C4-S7-O15
 fixed at 104 with sigma of 0.02
 C4-S7-O16
 fixed at 107 with sigma of 0.02
 O15-S7-O16
 fixed at 118 with sigma of 0.02
 S7-O19-C9
 fixed at 107 with sigma of 0.02
 O19-S7-O16
 fixed at 104 with sigma of 0.02
 O15-S7-O19
 fixed at 107 with sigma of 0.02
 C4-S7-O19
 fixed at 107 with sigma of 0.02
3. Others
 Fixed Sof: O003(0.08333) O1(0.08333) C1(0.5) C4(0.5) S7(0.11401) O15(0.11401)
 O16(0.114) C9(0.095) O19(0.11401) O2(0.08333)
;
_olex2_exptl_crystal_mounting_method 'Soak in paraffine oil and mount'
_olex2_submission_original_sample_id UiO-67-OMe
_olex2_submission_special_instructions 'No special instructions were received'

loop_
_space_group_symop_id
_space_group_symop_operation_xyz
1 x,y,z
2 x,-z,y
3 x,z,-y
4 z,y,-x
5 -z,y,x
6 -y,x,z
7 y,-x,z
8 z,x,y
9 y,z,x
10 -y,-z,x
11 z,-x,-y
12 -y,z,-x
13 -z,-x,y
14 -z,x,-y
15 y,-z,-x
16 x,-y,-z
17 -x,y,-z
18 -x,-y,z
19 y,x,-z
20 -y,-x,-z
21 z,-y,x
22 -z,-y,-x
23 -x,z,y
24 -x,-z,-y
25 -x,-y,-z
26 -x,z,-y
27 -x,-z,y
28 -z,-y,x
29 z,-y,-x
30 y,-x,-z
31 -y,x,-z
32 -z,-x,-y
33 -y,-z,-x
34 y,z,-x
35 -z,x,y
36 y,-z,x
37 z,x,-y
38 z,-x,y
39 -y,z,x
40 -x,y,z
41 x,-y,z
42 x,y,-z
43 -y,-x,z
44 y,x,z
45 -z,y,-x
46 z,y,x
47 x,-z,-y
48 x,z,y
49 x,y+1/2,z+1/2
50 x,-z+1/2,y+1/2
51 x,z+1/2,-y+1/2
52 z,y+1/2,-x+1/2
53 -z,y+1/2,x+1/2
54 -y,x+1/2,z+1/2
55 y,-x+1/2,z+1/2
56 z,x+1/2,y+1/2
57 y,z+1/2,x+1/2
58 -y,-z+1/2,x+1/2
59 z,-x+1/2,-y+1/2
60 -y,z+1/2,-x+1/2
61 -z,-x+1/2,y+1/2
62 -z,x+1/2,-y+1/2
63 y,-z+1/2,-x+1/2
64 x,-y+1/2,-z+1/2
65 -x,y+1/2,-z+1/2
66 -x,-y+1/2,z+1/2
67 y,x+1/2,-z+1/2
68 -y,-x+1/2,-z+1/2
69 z,-y+1/2,x+1/2
70 -z,-y+1/2,-x+1/2
71 -x,z+1/2,y+1/2
72 -x,-z+1/2,-y+1/2
73 -x,-y+1/2,-z+1/2
74 -x,z+1/2,-y+1/2
75 -x,-z+1/2,y+1/2
76 -z,-y+1/2,x+1/2
77 z,-y+1/2,-x+1/2
78 y,-x+1/2,-z+1/2
79 -y,x+1/2,-z+1/2
80 -z,-x+1/2,-y+1/2
81 -y,-z+1/2,-x+1/2
82 y,z+1/2,-x+1/2
83 -z,x+1/2,y+1/2
84 y,-z+1/2,x+1/2
85 z,x+1/2,-y+1/2
86 z,-x+1/2,y+1/2
87 -y,z+1/2,x+1/2
88 -x,y+1/2,z+1/2
89 x,-y+1/2,z+1/2
90 x,y+1/2,-z+1/2
91 -y,-x+1/2,z+1/2
92 y,x+1/2,z+1/2
93 -z,y+1/2,-x+1/2
94 z,y+1/2,x+1/2
95 x,-z+1/2,-y+1/2
96 x,z+1/2,y+1/2
97 x+1/2,y,z+1/2
98 x+1/2,-z,y+1/2
99 x+1/2,z,-y+1/2
100 z+1/2,y,-x+1/2
101 -z+1/2,y,x+1/2
102 -y+1/2,x,z+1/2
103 y+1/2,-x,z+1/2
104 z+1/2,x,y+1/2
105 y+1/2,z,x+1/2
106 -y+1/2,-z,x+1/2
107 z+1/2,-x,-y+1/2
108 -y+1/2,z,-x+1/2
109 -z+1/2,-x,y+1/2
110 -z+1/2,x,-y+1/2
111 y+1/2,-z,-x+1/2
112 x+1/2,-y,-z+1/2
113 -x+1/2,y,-z+1/2
114 -x+1/2,-y,z+1/2
115 y+1/2,x,-z+1/2
116 -y+1/2,-x,-z+1/2
117 z+1/2,-y,x+1/2
118 -z+1/2,-y,-x+1/2
119 -x+1/2,z,y+1/2
120 -x+1/2,-z,-y+1/2
121 -x+1/2,-y,-z+1/2
122 -x+1/2,z,-y+1/2
123 -x+1/2,-z,y+1/2
124 -z+1/2,-y,x+1/2
125 z+1/2,-y,-x+1/2
126 y+1/2,-x,-z+1/2
127 -y+1/2,x,-z+1/2
128 -z+1/2,-x,-y+1/2
129 -y+1/2,-z,-x+1/2
130 y+1/2,z,-x+1/2
131 -z+1/2,x,y+1/2
132 y+1/2,-z,x+1/2
133 z+1/2,x,-y+1/2
134 z+1/2,-x,y+1/2
135 -y+1/2,z,x+1/2
136 -x+1/2,y,z+1/2
137 x+1/2,-y,z+1/2
138 x+1/2,y,-z+1/2
139 -y+1/2,-x,z+1/2
140 y+1/2,x,z+1/2
141 -z+1/2,y,-x+1/2
142 z+1/2,y,x+1/2
143 x+1/2,-z,-y+1/2
144 x+1/2,z,y+1/2
145 x+1/2,y+1/2,z
146 x+1/2,-z+1/2,y
147 x+1/2,z+1/2,-y
148 z+1/2,y+1/2,-x
149 -z+1/2,y+1/2,x
150 -y+1/2,x+1/2,z
151 y+1/2,-x+1/2,z
152 z+1/2,x+1/2,y
153 y+1/2,z+1/2,x
154 -y+1/2,-z+1/2,x
155 z+1/2,-x+1/2,-y
156 -y+1/2,z+1/2,-x
157 -z+1/2,-x+1/2,y
158 -z+1/2,x+1/2,-y
159 y+1/2,-z+1/2,-x
160 x+1/2,-y+1/2,-z
161 -x+1/2,y+1/2,-z
162 -x+1/2,-y+1/2,z
163 y+1/2,x+1/2,-z
164 -y+1/2,-x+1/2,-z
165 z+1/2,-y+1/2,x
166 -z+1/2,-y+1/2,-x
167 -x+1/2,z+1/2,y
168 -x+1/2,-z+1/2,-y
169 -x+1/2,-y+1/2,-z
170 -x+1/2,z+1/2,-y
171 -x+1/2,-z+1/2,y
172 -z+1/2,-y+1/2,x
173 z+1/2,-y+1/2,-x
174 y+1/2,-x+1/2,-z
175 -y+1/2,x+1/2,-z
176 -z+1/2,-x+1/2,-y
177 -y+1/2,-z+1/2,-x
178 y+1/2,z+1/2,-x
179 -z+1/2,x+1/2,y
180 y+1/2,-z+1/2,x
181 z+1/2,x+1/2,-y
182 z+1/2,-x+1/2,y
183 -y+1/2,z+1/2,x
184 -x+1/2,y+1/2,z
185 x+1/2,-y+1/2,z
186 x+1/2,y+1/2,-z
187 -y+1/2,-x+1/2,z
188 y+1/2,x+1/2,z
189 -z+1/2,y+1/2,-x
190 z+1/2,y+1/2,x
191 x+1/2,-z+1/2,-y
192 x+1/2,z+1/2,y

loop_
_atom_site_label
_atom_site_type_symbol
_atom_site_fract_x
_atom_site_fract_y
_atom_site_fract_z
_atom_site_U_iso_or_equiv
_atom_site_adp_type
_atom_site_occupancy
_atom_site_site_symmetry_order
_atom_site_refinement_flags_posn
_atom_site_refinement_flags_adp
_atom_site_refinement_flags_occupancy
Zr01 Zr 0.5 0.407193(15) 0.5 0.0110(2) Uani 1.000000 8 S T P
O002 O 0.5 0.36728(9) 0.42814(10) 0.0300(5) Uani 1.000000 2 S T P
O003 O 0.55186(15) 0.44814(15) 0.55186(15) 0.0056(9) Uiso 0.499980 6 S T P
C004 C 0.5 0.38304(10) 0.38304(10) 0.0312(10) Uani 1.000000 4 S T P
C005 C 0.5 0.34354(13) 0.34354(13) 0.0553(19) Uani 1.000000 4 S T P
O1 O 0.53915(14) 0.46085(14) 0.53915(14) 0.0082(9) Uani 0.499980 6 S T P
C3 C 0.5 0.26931(18) 0.26931(18) 0.118(5) Uani 1.000000 4 S T P
C1 C 0.4810(6) 0.3550(3) 0.2962(3) 0.107(8) Uani 0.500000 1 . . .
C4 C 0.4760(6) 0.3159(3) 0.2601(3) 0.144(11) Uani 0.500000 1 D . .
S7 S 0.4293(8) 0.3294(7) 0.2103(7) 0.190(13) Uiso 0.114010 1 D . .
O15 O 0.4577(14) 0.3393(15) 0.1666(10) 0.23(3) Uiso 0.114010 1 D . .
O16 O 0.3934(11) 0.2901(10) 0.2099(10) 0.24(3) Uiso 0.228000 2 DS T P
C9 C 0.4178(13) 0.4178(13) 0.194(3) 0.15(3) Uiso 0.190000 2 DS T P
O19 O 0.3982(12) 0.3781(11) 0.2235(12) 0.21(3) Uiso 0.114010 1 D . .
O2 O 0.6100(14) 0.3900(14) 0.6100(14) 0.30(2) Uiso 0.499980 6 S T P

loop_
_atom_site_aniso_label
_atom_site_aniso_U_11
_atom_site_aniso_U_22
_atom_site_aniso_U_33
_atom_site_aniso_U_12
_atom_site_aniso_U_13
_atom_site_aniso_U_23
Zr01 0.0141(2) 0.0049(2) 0.0141(2) -0.000000 -0.000000 0.000000
O002 0.0419(14) 0.0176(9) 0.0306(12) -0.000000 -0.000000 -0.0152(9)
C004 0.044(3) 0.0247(13) 0.0247(13) -0.000000 -0.000000 -0.0184(17)
C005 0.100(6) 0.0330(19) 0.0330(19) -0.000000 -0.000000 -0.026(2)
O1 0.0082(9) 0.0082(9) 0.0082(9) 0.0019(11) -0.0019(11) 0.0019(11)
C3 0.234(16) 0.060(4) 0.060(4) -0.000000 -0.000000 -0.053(5)
C1 0.23(2) 0.058(4) 0.033(3) 0.013(6) -0.040(6) -0.030(3)
C4 0.32(3) 0.070(6) 0.039(4) 0.002(9) -0.030(7) -0.048(4)

loop_
_atom_type_symbol
_atom_type_scat_dispersion_real
_atom_type_scat_dispersion_imag
_atom_type_scat_Cromer_Mann_a1
_atom_type_scat_Cromer_Mann_a2
_atom_type_scat_Cromer_Mann_a3
_atom_type_scat_Cromer_Mann_a4
_atom_type_scat_Cromer_Mann_b1
_atom_type_scat_Cromer_Mann_b2
_atom_type_scat_Cromer_Mann_b3
_atom_type_scat_Cromer_Mann_b4
_atom_type_scat_Cromer_Mann_c
_atom_type_scat_source
_atom_type_scat_dispersion_source
O 0.01158 0.00611 3.04850 2.28680 1.54630 0.86700 13.27710 5.70110 0.32390 32.90890 0.250800013542 'International Tables Volume C Table 6.1.1.4 (pp. 500-502)' 'Henke, Gullikson and Davis, At. Data and Nucl. Data Tables, 1993, 54, 2'
C 0.00347 0.00161 2.31000 1.02000 1.58860 0.86500 20.84390 10.20750 0.56870 51.65120 0.215599998832 'International Tables Volume C Table 6.1.1.4 (pp. 500-502)' 'Henke, Gullikson and Davis, At. Data and Nucl. Data Tables, 1993, 54, 2'
S 0.12424 0.12443 6.90530 5.20340 1.43790 1.58630 1.46790 22.21510 0.25360 56.17200 0.866900026798 'International Tables Volume C Table 6.1.1.4 (pp. 500-502)' 'Henke, Gullikson and Davis, At. Data and Nucl. Data Tables, 1993, 54, 2'
Zr -2.98228 0.58274 17.87650 10.94800 5.41732 3.65721 1.27618 11.91600 0.11762 87.66270 2.06928992271 'International Tables Volume C Table 6.1.1.4 (pp. 500-502)' 'Henke, Gullikson and Davis, At. Data and Nucl. Data Tables, 1993, 54, 2'

loop_
_geom_angle_atom_site_label_1
_geom_angle_atom_site_label_2
_geom_angle_atom_site_label_3
_geom_angle
_geom_angle_site_symmetry_1
_geom_angle_site_symmetry_3
O002 Zr01 O002 76.36(7) . 4_556
O002 Zr01 O002 76.36(5) 17_656 4_556
O002 Zr01 O002 121.90(14) 17_656 .
O002 Zr01 O002 76.36(7) 5_655 .
O002 Zr01 O002 121.90(14) 5_655 4_556
O002 Zr01 O002 76.36(7) 17_656 5_655
O003 Zr01 O002 72.36(13) 5_655 4_556
O003 Zr01 O002 140.93(3) 10_665 .
O003 Zr01 O002 72.36(13) 5_655 17_656
O003 Zr01 O002 140.93(3) 5_655 .
O003 Zr01 O002 140.93(3) 2_565 17_656
O003 Zr01 O002 140.93(3) 5_655 5_655
O003 Zr01 O002 72.36(13) 10_665 5_655
O003 Zr01 O002 72.36(13) 10_665 17_656
O003 Zr01 O002 140.93(3) 17_656 17_656
O003 Zr01 O002 140.93(3) 10_665 4_556
O003 Zr01 O002 72.36(13) 17_656 .
O003 Zr01 O002 140.93(3) 17_656 5_655
O003 Zr01 O002 140.93(3) 2_565 4_556
O003 Zr01 O002 72.36(13) 2_565 .
O003 Zr01 O002 72.36(13) 2_565 5_655
O003 Zr01 O002 72.36(13) 17_656 4_556
O003 Zr01 O003 76.26(16) 10_665 5_655
O003 Zr01 O003 76.3 17_656 5_655
O003 Zr01 O003 121.7(3) 17_656 10_665
O003 Zr01 O003 76.26(6) 2_565 10_665
O003 Zr01 O003 121.7(3) 2_565 5_655
O003 Zr01 O003 76.26(13) 17_656 2_565
O1 Zr01 O002 83.91(15) 10_665 17_656
O1 Zr01 O002 83.91(15) 10_665 5_655
O1 Zr01 O002 83.91(15) 2_565 .
O1 Zr01 O002 141.43(5) 17_656 17_656
O1 Zr01 O002 83.91(15) 2_565 5_655
O1 Zr01 O002 83.91(15) 17_656 .
O1 Zr01 O002 83.91(15) 17_656 4_556
O1 Zr01 O002 83.91(15) 5_655 4_556
O1 Zr01 O002 141.43(5) 17_656 5_655
O1 Zr01 O002 141.43(5) 5_655 .
O1 Zr01 O002 141.43(5) 10_665 .
O1 Zr01 O002 141.43(5) 10_665 4_556
O1 Zr01 O002 141.43(5) 2_565 17_656
O1 Zr01 O002 141.43(5) 5_655 5_655
O1 Zr01 O002 83.91(15) 5_655 17_656
O1 Zr01 O002 141.43(5) 2_565 4_556
O1 Zr01 O003 70.17(14) 5_655 17_656
O1 Zr01 O003 106.7(3) 2_565 5_655
O1 Zr01 O003 106.7(3) 10_665 17_656
O1 Zr01 O003 70.17(14) 10_665 5_655
O1 Zr01 O003 14.93(18) 5_655 5_655
O1 Zr01 O003 14.93(18) 2_565 2_565
O1 Zr01 O003 70.17(14) 10_665 2_565
O1 Zr01 O003 106.7(3) 5_655 2_565
O1 Zr01 O003 14.93(18) 10_665 10_665
O1 Zr01 O003 70.17(14) 2_565 10_665
O1 Zr01 O003 70.17(14) 2_565 17_656
O1 Zr01 O003 70.17(14) 17_656 5_655
O1 Zr01 O003 70.17(14) 5_655 10_665
O1 Zr01 O003 14.93(18) 17_656 17_656
O1 Zr01 O003 70.17(14) 17_656 2_565
O1 Zr01 O003 106.7(3) 17_656 10_665
O1 Zr01 O1 61.04(14) 2_565 10_665
O1 Zr01 O1 91.8(3) 17_656 10_665
O1 Zr01 O1 61.0(2) 10_665 5_655
O1 Zr01 O1 61.04(9) 17_656 5_655
O1 Zr01 O1 61.04(19) 17_656 2_565
O1 Zr01 O1 91.8(3) 2_565 5_655
C004 O002 Zr01 131.7(2) . 5_655
Zr01 O003 Zr01 102.75(19) 6_655 4_556
Zr01 O003 Zr01 102.75(19) 14_656 6_655
Zr01 O003 Zr01 102.75(19) 14_656 4_556
O1 O003 Zr01 64.43(16) . 4_556
O1 O003 Zr01 64.43(16) . 6_655
O1 O003 Zr01 64.43(16) . 14_656
O002 C004 O002 128.5(4) 23_655 .
C005 C004 O002 115.74(18) . .
C005 C004 O002 115.74(18) . 23_655
C1 C005 C004 119.0(4) 40_655 .
C1 C005 C004 119.0(4) . .
C1 C005 C004 119.0(4) 48 .
C1 C005 C004 119.0(4) 23_655 .
C1 C005 C1 105.5(9) 40_655 23_655
C1 C005 C1 42.6(13) 23_655 48
C1 C005 C1 122.0(8) 23_655 .
C1 C005 C1 122.0(8) 40_655 48
C1 C005 C1 42.6(13) 40_655 .
C1 C005 C1 105.5(9) . 48
Zr01 O1 Zr01 116.67(11) 14_656 6_655
Zr01 O1 Zr01 116.67(11) 14_656 4_556
Zr01 O1 Zr01 116.67(10) 6_655 4_556
O003 O1 Zr01 100.64(18) . 6_655
O003 O1 Zr01 100.64(18) . 14_656
O003 O1 Zr01 100.64(18) . 4_556
C4 C3 C4 53.6(13) 23_655 48
C4 C3 C4 120.5(8) 23_655 .
C4 C3 C4 53.6(13) 40_655 .
C4 C3 C4 95.8(10) . 48
C4 C3 C4 120.5(8) 40_655 48
C4 C3 C4 95.8(10) 40_655 23_655
C1 C1 C005 68.7(6) 40_655 48
C4 C1 C005 97.2(8) 40_655 48
C4 C1 C005 119.0(8) . 48
C1 C4 C3 97.2(9) 40_655 48
C1 C4 C3 118.7(9) . 48
C4 C4 C3 63.2(7) 40_655 48
C4 C4 C1 51.1(5) 40_655 40_655
C4 C4 C1 84.6(9) 40_655 .
S7 C4 C3 126.6(8) . 48
S7 C4 C1 113.8(10) . .
S7 C4 C1 133.5(9) . 40_655
S7 S7 C4 111.6(4) 95 .
O15 S7 C4 105.5(10) . .
O15 S7 C4 107.5(10) 95 .
O16 S7 C4 108.4(10) . .
O16 S7 O15 119.4(10) . .
O16 S7 O15 112(2) . 95
O19 S7 C4 110.7(10) . .
O19 S7 O15 113.3(16) . 95
O19 S7 O15 108.1(10) . .
O19 S7 O16 104.7(10) . .
O15 O15 S7 116.8 95 .
O15 O15 S7 55.7 95 95
S7 O16 S7 63.7(17) 95 .
O19 C9 O19 31(2) . 44
C9 O19 S7 107.1(10) 44 .
O19 O19 S7 162.2(12) 44 .
O19 O19 C9 74.5(17) 44 44

loop_
_geom_bond_atom_site_label_1
_geom_bond_atom_site_label_2
_geom_bond_distance
_geom_bond_site_symmetry_2
Zr01 O002 2.194(2) 4_556
Zr01 O002 2.194(2) 5_655
Zr01 O002 2.194(2) .
Zr01 O002 2.194(2) 17_656
Zr01 O003 2.242(3) 10_665
Zr01 O003 2.242(3) 17_656
Zr01 O003 2.242(3) 2_565
Zr01 O003 2.242(3) 5_655
Zr01 O1 2.0581(12) 10_665
Zr01 O1 2.0581(12) 5_655
Zr01 O1 2.0581(12) 17_656
Zr01 O1 2.0581(12) 2_565
O002 C004 1.275(3) .
O003 O1 0.588(7) .
C004 C005 1.491(7) .
C005 C1 1.394(9) 23_655
C005 C1 1.394(9) .
C005 C1 1.394(9) 48
C005 C1 1.394(9) 40_655
C3 C3 1.458(13) 72_655
C3 C4 1.420(12) 23_655
C3 C4 1.420(12) .
C3 C4 1.420(12) 48
C3 C4 1.420(12) 40_655
C1 C1 1.01(3) 40_655
C1 C4 1.827(16) 40_655
C1 C4 1.429(9) .
C4 C4 1.28(3) 40_655
C4 S7 1.857(16) .
S7 S7 1.50(4) 95
S7 O15 1.417(19) .
S7 O15 1.53(4) 95
S7 O16 1.421(19) .
S7 O19 1.581(19) .
O15 O15 0.22(8) 95
C9 O19 1.425(19) .
C9 O19 1.425(19) 44
O19 O19 0.76(5) 44

loop_
_restr_angle_atom_site_label_1
_restr_angle_atom_site_label_2
_restr_angle_atom_site_label_3
_restr_angle_site_symmetry_1
_restr_angle_site_symmetry_2
_restr_angle_site_symmetry_3
_restr_angle_target
_restr_angle_target_weight_param
_restr_angle_diff
C4 S7 O15 1 1 1 104.0000 1.1459 -1.4567
C4 S7 O16 1 1 1 107.0000 1.1459 -1.4040
C4 S7 O19 1 1 1 107.0000 1.1459 -3.6939
O15 S7 O16 1 1 1 118.0000 1.1459 -1.4367
O15 S7 O19 1 1 1 107.0000 1.1459 -1.0938
O19 S7 O16 1 1 1 104.0000 1.1459 -0.7150
S7 O19 C9 1 1 1 107.0000 1.1459 -0.1132

loop_
_restr_distance_atom_site_label_1
_restr_distance_atom_site_label_2
_restr_distance_site_symmetry_2
_restr_distance_target
_restr_distance_target_weight_param
_restr_distance_diff
C4 S7 1 1.7500 0.0200 -0.1068
S7 O15 1 1.4200 0.0200 0.0033
S7 O16 1 1.4200 0.0200 -0.0014
S7 O19 1 1.5800 0.0200 -0.0013
C9 O19 1 1.4300 0.0200 0.0051
